data_7153966
loop_
_publ_author_name
'Teng, Qiang'
'Hu, Jianfeng'
'Ling, Li'
'Sun, Ranfeng'
'Dong, Junyang'
'Chen, Shufeng'
'Zhang, Hao'

_publ_section_title
;
 Copper-catalyzed direct alkylation of 1,3-azoles with N-tosylhydrazones
 bearing a ferrocenyl group: a novel method for the synthesis of
 ferrocenyl-based ligands.
;
_journal_issue 39
_journal_name_full 'Organic &amp; biomolecular chemistry'
_journal_page_first 7721
_journal_page_last 7727
_journal_paper_doi 10.1039/c4ob01093k
_journal_volume 12
_journal_year 2014
_chemical_formula_sum 'C19 H17 Fe N O'
_chemical_formula_weight 331.18
_chemical_name_systematic
;
 ?
;
_space_group_crystal_system monoclinic
_space_group_IT_number 14
_space_group_name_Hall '-P 2yn'
_space_group_name_H-M_alt 'P 1 21/n 1'
_symmetry_space_group_name_Hall '-P 2yn'
_symmetry_space_group_name_H-M 'P 1 21/n 1'
_atom_sites_solution_hydrogens geom
_audit_creation_method SHELXL-2013
_cell_angle_alpha 90.000(5)
_cell_angle_beta 104.105(5)
_cell_angle_gamma 90.000(5)
_cell_formula_units_Z 4
_cell_length_a 6.121(5)
_cell_length_b 30.224(5)
_cell_length_c 8.524(5)
_cell_measurement_temperature 163(2)
_cell_volume 1529.4(16)
_computing_structure_refinement 'SHELXL-2013 (Sheldrick, 2013)'
_diffrn_ambient_temperature 163(2)
_diffrn_measured_fraction_theta_full 0.982
_diffrn_measured_fraction_theta_max 0.983
_diffrn_radiation_type MoK\a
_diffrn_radiation_wavelength 0.71073
_diffrn_reflns_av_R_equivalents 0.0270
_diffrn_reflns_av_unetI/netI 0.0302
_diffrn_reflns_Laue_measured_fraction_full 0.982
_diffrn_reflns_Laue_measured_fraction_max 0.983
_diffrn_reflns_limit_h_max 7
_diffrn_reflns_limit_h_min -7
_diffrn_reflns_limit_k_max 35
_diffrn_reflns_limit_k_min -34
_diffrn_reflns_limit_l_max 9
_diffrn_reflns_limit_l_min -10
_diffrn_reflns_number 8372
_diffrn_reflns_point_group_measured_fraction_full 0.982
_diffrn_reflns_point_group_measured_fraction_max 0.983
_diffrn_reflns_theta_full 25.000
_diffrn_reflns_theta_max 24.998
_diffrn_reflns_theta_min 1.347
_exptl_absorpt_coefficient_mu 0.986
_exptl_crystal_density_diffrn 1.438
_exptl_crystal_F_000 688
_exptl_crystal_size_max 0.220
_exptl_crystal_size_mid 0.150
_exptl_crystal_size_min 0.120
_refine_diff_density_max 0.678
_refine_diff_density_min -0.860
_refine_diff_density_rms 0.087
_refine_ls_extinction_method none
_refine_ls_goodness_of_fit_ref 1.140
_refine_ls_hydrogen_treatment constr
_refine_ls_matrix_type full
_refine_ls_number_parameters 199
_refine_ls_number_reflns 2643
_refine_ls_number_restraints 0
_refine_ls_restrained_S_all 1.140
_refine_ls_R_factor_all 0.0997
_refine_ls_R_factor_gt 0.0965
_refine_ls_shift/su_max 0.000
_refine_ls_shift/su_mean 0.000
_refine_ls_structure_factor_coef Fsqd
_refine_ls_weighting_details
;
 w=1/[\s^2^(Fo^2^)+12.0000P]
 where P=(Fo^2^+2Fc^2^)/3
;
_refine_ls_weighting_scheme calc
_refine_ls_wR_factor_gt 0.1923
_refine_ls_wR_factor_ref 0.1937
_reflns_Friedel_coverage 0.000
_reflns_number_gt 2499
_reflns_number_total 2643
_reflns_threshold_expression 'I > 2\s(I)'
_cod_data_source_file c4ob01093k2.cif
_cod_data_source_block shelx
_cod_depositor_comments 'Adding full bibliography for 7153966.cif.'
_cod_database_code 7153966
_shelx_space_group_comment
;
The symmetry employed for this shelxl refinement is uniquely defined
by the following loop, which should always be used as a source of
symmetry information in preference to the above space-group names.
They are only intended as comments.
;
_shelx_estimated_absorpt_t_min 0.812
_shelx_estimated_absorpt_t_max 0.891
_shelxl_version_number 2013-2

loop_
_space_group_symop_operation_xyz
'x, y, z'
'-x+1/2, y+1/2, -z+1/2'
'-x, -y, -z'
'x-1/2, -y-1/2, z-1/2'

loop_
_atom_site_label
_atom_site_type_symbol
_atom_site_fract_x
_atom_site_fract_y
_atom_site_fract_z
_atom_site_U_iso_or_equiv
_atom_site_adp_type
_atom_site_occupancy
_atom_site_site_symmetry_order
_atom_site_calc_flag
_atom_site_refinement_flags_posn
_atom_site_refinement_flags_adp
C1 C 0.2831(13) 0.1476(2) 0.0909(9) 0.0503(18) Uani 1 1 d . .
H1 H 0.1667 0.1692 0.1069 0.060 Uiso 1 1 calc R U
C2 C 0.442(2) 0.1714(3) 0.0069(12) 0.091(3) Uani 1 1 d . .
H2A H 0.5157 0.1958 0.0753 0.137 Uiso 1 1 calc R U
H2B H 0.3556 0.1832 -0.0970 0.137 Uiso 1 1 calc R U
H2C H 0.5556 0.1507 -0.0117 0.137 Uiso 1 1 calc R U
C3 C 0.1644(13) 0.1099(3) -0.0106(9) 0.0527(19) Uani 1 1 d . .
C4 C -0.0857(13) 0.0596(3) -0.0940(8) 0.0490(18) Uani 1 1 d . .
C5 C -0.2682(14) 0.0316(3) -0.1202(11) 0.063(2) Uani 1 1 d . .
H5 H -0.3886 0.0356 -0.0693 0.076 Uiso 1 1 calc R U
C6 C -0.2637(16) -0.0033(3) -0.2269(11) 0.067(3) Uani 1 1 d . .
H6 H -0.3861 -0.0236 -0.2505 0.081 Uiso 1 1 calc R U
C7 C -0.0904(16) -0.0092(3) -0.2975(10) 0.062(2) Uani 1 1 d . .
H7 H -0.0944 -0.0336 -0.3681 0.074 Uiso 1 1 calc R U
C8 C 0.0923(16) 0.0192(3) -0.2709(10) 0.062(2) Uani 1 1 d . .
H8 H 0.2136 0.0148 -0.3207 0.075 Uiso 1 1 calc R U
C9 C 0.0884(13) 0.0545(2) -0.1670(8) 0.0480(18) Uani 1 1 d . .
C10 C 0.3999(12) 0.1288(2) 0.2543(8) 0.0444(17) Uani 1 1 d . .
C11 C 0.6169(12) 0.1087(2) 0.2985(9) 0.0478(18) Uani 1 1 d . .
H11 H 0.7205 0.1064 0.2320 0.057 Uiso 1 1 calc R U
C12 C 0.6510(14) 0.0927(3) 0.4573(10) 0.056(2) Uani 1 1 d . .
H12 H 0.7826 0.0781 0.5170 0.067 Uiso 1 1 calc R U
C13 C 0.4581(16) 0.1019(3) 0.5133(9) 0.063(2) Uani 1 1 d . .
H13 H 0.4367 0.0947 0.6170 0.075 Uiso 1 1 calc R U
C14 C 0.3025(13) 0.1235(3) 0.3884(9) 0.054(2) Uani 1 1 d . .
H14 H 0.1562 0.1331 0.3929 0.065 Uiso 1 1 calc R U
C15 C 0.598(2) 0.2252(3) 0.4181(15) 0.093(4) Uani 1 1 d . .
H15 H 0.5090 0.2404 0.3273 0.112 Uiso 1 1 calc R U
C16 C 0.8151(19) 0.2080(3) 0.4346(13) 0.076(3) Uani 1 1 d . .
H16 H 0.9010 0.2098 0.3559 0.091 Uiso 1 1 calc R U
C17 C 0.8827(17) 0.1882(3) 0.5827(13) 0.076(3) Uani 1 1 d . .
H17 H 1.0237 0.1740 0.6232 0.091 Uiso 1 1 calc R U
C18 C 0.718(2) 0.1919(4) 0.6628(12) 0.089(4) Uani 1 1 d . .
H18 H 0.7228 0.1805 0.7675 0.107 Uiso 1 1 calc R U
C19 C 0.540(2) 0.2152(4) 0.5659(19) 0.102(4) Uani 1 1 d . .
H19 H 0.4040 0.2232 0.5933 0.122 Uiso 1 1 calc R U
N1 N 0.2500(10) 0.0870(2) -0.1115(8) 0.0536(16) Uani 1 1 d . .
O1 O -0.0350(9) 0.09683(18) 0.0058(6) 0.0568(14) Uani 1 1 d . .
Fe1 Fe 0.59388(19) 0.15908(4) 0.45441(13) 0.0515(4) Uani 1 1 d . .

loop_
_atom_site_aniso_label
_atom_site_aniso_U_11
_atom_site_aniso_U_22
_atom_site_aniso_U_33
_atom_site_aniso_U_23
_atom_site_aniso_U_13
_atom_site_aniso_U_12
C1 0.056(5) 0.047(4) 0.045(4) 0.003(3) 0.007(3) 0.005(3)
C2 0.123(10) 0.071(6) 0.072(7) 0.010(5) 0.007(6) 0.000(6)
C3 0.047(4) 0.064(5) 0.040(4) 0.008(4) -0.002(3) 0.000(4)
C4 0.052(4) 0.053(4) 0.036(4) -0.003(3) -0.001(3) 0.000(4)
C5 0.049(5) 0.073(6) 0.065(5) 0.004(5) 0.010(4) -0.003(4)
C6 0.073(6) 0.052(5) 0.062(5) 0.001(4) -0.012(5) -0.010(4)
C7 0.074(6) 0.058(5) 0.047(5) -0.004(4) 0.003(4) 0.000(5)
C8 0.072(6) 0.068(6) 0.046(5) -0.002(4) 0.013(4) -0.002(5)
C9 0.053(4) 0.053(4) 0.032(4) 0.002(3) -0.001(3) -0.001(4)
C10 0.047(4) 0.039(4) 0.042(4) -0.001(3) 0.001(3) -0.008(3)
C11 0.042(4) 0.042(4) 0.054(5) -0.006(3) 0.002(3) -0.002(3)
C12 0.056(5) 0.050(4) 0.054(5) 0.003(4) -0.004(4) 0.002(4)
C13 0.092(7) 0.063(5) 0.031(4) -0.002(4) 0.013(4) -0.020(5)
C14 0.046(4) 0.062(5) 0.055(5) -0.007(4) 0.013(4) -0.016(4)
C15 0.124(10) 0.038(5) 0.090(8) -0.007(5) -0.025(8) -0.003(6)
C16 0.091(8) 0.061(6) 0.076(7) -0.008(5) 0.024(6) -0.033(6)
C17 0.067(6) 0.079(7) 0.080(7) -0.029(6) 0.013(5) -0.026(5)
C18 0.114(9) 0.101(8) 0.049(5) -0.037(6) 0.013(6) -0.042(7)
C19 0.077(7) 0.091(8) 0.139(12) -0.073(8) 0.030(8) -0.010(6)
N1 0.049(4) 0.058(4) 0.049(4) -0.017(3) 0.002(3) 0.007(3)
O1 0.052(3) 0.065(4) 0.051(3) -0.011(3) 0.010(3) 0.004(3)
Fe1 0.0553(7) 0.0461(6) 0.0468(6) -0.0059(5) 0.0003(5) -0.0103(6)

loop_
_atom_type_symbol
_atom_type_description
_atom_type_scat_dispersion_real
_atom_type_scat_dispersion_imag
_atom_type_scat_source
C C 0.0033 0.0016 'International Tables Vol C Tables 4.2.6.8 and 6.1.1.4'
H H 0.0000 0.0000 'International Tables Vol C Tables 4.2.6.8 and 6.1.1.4'
N N 0.0061 0.0033 'International Tables Vol C Tables 4.2.6.8 and 6.1.1.4'
O O 0.0106 0.0060 'International Tables Vol C Tables 4.2.6.8 and 6.1.1.4'
Fe Fe 0.3463 0.8444 'International Tables Vol C Tables 4.2.6.8 and 6.1.1.4'

loop_
_geom_angle_atom_site_label_1
_geom_angle_atom_site_label_2
_geom_angle_atom_site_label_3
_geom_angle
C3 C1 C10 107.4(6)
C3 C1 C2 111.3(7)
C10 C1 C2 113.5(7)
N1 C3 O1 116.0(7)
N1 C3 C1 124.3(7)
O1 C3 C1 119.7(7)
C9 C4 C5 123.1(7)
C9 C4 O1 106.7(7)
C5 C4 O1 130.2(8)
C4 C5 C6 115.3(8)
C7 C6 C5 122.0(9)
C6 C7 C8 122.4(8)
C7 C8 C9 116.2(8)
C4 C9 C8 121.0(8)
C4 C9 N1 109.4(7)
C8 C9 N1 129.5(8)
C14 C10 C11 106.6(7)
C14 C10 C1 125.9(7)
C11 C10 C1 127.2(7)
C14 C10 Fe1 69.6(4)
C11 C10 Fe1 69.9(4)
C1 C10 Fe1 130.5(5)
C12 C11 C10 108.1(7)
C12 C11 Fe1 69.3(5)
C10 C11 Fe1 69.4(4)
C11 C12 C13 108.7(7)
C11 C12 Fe1 70.4(4)
C13 C12 Fe1 69.7(5)
C12 C13 C14 107.8(7)
C12 C13 Fe1 69.9(5)
C14 C13 Fe1 70.1(5)
C13 C14 C10 108.7(7)
C13 C14 Fe1 69.5(5)
C10 C14 Fe1 69.7(4)
C16 C15 C19 105.6(10)
C16 C15 Fe1 70.5(5)
C19 C15 Fe1 68.9(6)
C17 C16 C15 108.8(10)
C17 C16 Fe1 70.4(5)
C15 C16 Fe1 69.3(6)
C18 C17 C16 109.5(11)
C18 C17 Fe1 69.6(5)
C16 C17 Fe1 70.5(5)
C17 C18 C19 108.3(11)
C17 C18 Fe1 71.4(5)
C19 C18 Fe1 69.7(5)
C18 C19 C15 107.8(10)
C18 C19 Fe1 70.0(6)
C15 C19 Fe1 69.8(6)
C3 N1 C9 103.4(7)
C3 O1 C4 104.5(6)
C19 Fe1 C18 40.3(5)
C19 Fe1 C15 41.3(5)
C18 Fe1 C15 68.4(5)
C19 Fe1 C13 118.5(5)
C18 Fe1 C13 106.8(4)
C15 Fe1 C13 154.0(5)
C19 Fe1 C12 150.9(5)
C18 Fe1 C12 116.6(4)
C15 Fe1 C12 165.1(5)
C13 Fe1 C12 40.4(3)
C19 Fe1 C17 66.6(4)
C18 Fe1 C17 39.0(4)
C15 Fe1 C17 67.2(4)
C13 Fe1 C17 126.0(4)
C12 Fe1 C17 107.2(4)
C19 Fe1 C16 67.4(5)
C18 Fe1 C16 66.5(4)
C15 Fe1 C16 40.3(4)
C13 Fe1 C16 163.0(4)
C12 Fe1 C16 126.9(4)
C17 Fe1 C16 39.2(4)
C19 Fe1 C14 110.0(4)
C18 Fe1 C14 128.2(4)
C15 Fe1 C14 121.4(4)
C13 Fe1 C14 40.3(3)
C12 Fe1 C14 67.7(3)
C17 Fe1 C14 163.9(4)
C16 Fe1 C14 155.8(4)
C19 Fe1 C10 130.1(5)
C18 Fe1 C10 167.1(4)
C15 Fe1 C10 110.0(4)
C13 Fe1 C10 68.6(3)
C12 Fe1 C10 68.4(3)
C17 Fe1 C10 153.3(4)
C16 Fe1 C10 121.2(4)
C14 Fe1 C10 40.7(3)
C19 Fe1 C11 168.2(5)
C18 Fe1 C11 150.2(5)
C15 Fe1 C11 129.0(5)
C13 Fe1 C11 68.0(3)
C12 Fe1 C11 40.2(3)
C17 Fe1 C11 118.8(4)
C16 Fe1 C11 109.5(4)
C14 Fe1 C11 67.9(3)
C10 Fe1 C11 40.8(3)

loop_
_geom_bond_atom_site_label_1
_geom_bond_atom_site_label_2
_geom_bond_distance
C1 C3 1.504(10)
C1 C10 1.513(10)
C1 C2 1.521(13)
C3 N1 1.309(10)
C3 O1 1.323(9)
C4 C9 1.367(11)
C4 C5 1.377(11)
C4 O1 1.398(9)
C5 C6 1.397(12)
C6 C7 1.353(13)
C7 C8 1.383(12)
C8 C9 1.390(11)
C9 N1 1.394(9)
C10 C14 1.421(11)
C10 C11 1.426(10)
C10 Fe1 2.042(7)
C11 C12 1.404(11)
C11 Fe1 2.049(7)
C12 C13 1.404(12)
C12 Fe1 2.035(8)
C13 C14 1.405(11)
C13 Fe1 2.033(8)
C14 Fe1 2.041(7)
C15 C16 1.399(15)
C15 C19 1.422(17)
C15 Fe1 2.024(9)
C16 C17 1.367(14)
C16 Fe1 2.039(9)
C17 C18 1.354(14)
C17 Fe1 2.038(9)
C18 C19 1.387(16)
C18 Fe1 2.015(8)
C19 Fe1 2.011(10)
